data_1504660
loop_
_publ_author_name
'Ueda, Tohru'
'Inada, Mitsuhide'
'Okamoto, Iwao'
'Morita, Nobuyoshi'
'Tamura, Osamu'

_publ_section_title
;
 Synthesis of maremycins A and D1 via cycloaddition of a nitrone with
 (E)-3-ethylidene-1-methylindolin-2-one.
;
_journal_issue 10
_journal_name_full 'Organic letters'
_journal_page_first 2043
_journal_page_last 2046
_journal_paper_doi 10.1021/ol800515w
_journal_volume 10
_journal_year 2008
_chemical_absolute_configuration rmad
_chemical_formula_sum 'C21 H20 N2 O4'
_chemical_formula_weight 364.39
_chemical_name_systematic
;
 ?
;
_space_group_IT_number 19
_symmetry_cell_setting orthorhombic
_symmetry_space_group_name_Hall 'P 2ac 2ab'
_symmetry_space_group_name_H-M 'P 21 21 21'
_atom_sites_solution_hydrogens geom
_atom_sites_solution_primary direct
_atom_sites_solution_secondary difmap
_audit_creation_method SHELXL-97
_cell_angle_alpha 90.00
_cell_angle_beta 90.00
_cell_angle_gamma 90.00
_cell_formula_units_Z 4
_cell_length_a 7.6455(13)
_cell_length_b 10.2121(17)
_cell_length_c 22.500(4)
_cell_measurement_reflns_used 6688
_cell_measurement_temperature 90
_cell_measurement_theta_max 28.03
_cell_measurement_theta_min 2.69
_cell_volume 1756.7(5)
_computing_cell_refinement 'Bruker SMART'
_computing_data_collection 'Bruker SMART'
_computing_data_reduction 'Bruker SAINT'
_computing_molecular_graphics 'Bruker SHELXTL'
_computing_publication_material 'Bruker SHELXTL'
_computing_structure_refinement 'SHELXL-97 (Sheldrick, 1997)'
_computing_structure_solution 'SHELXS-97 (Sheldrick, 1990)'
_diffrn_ambient_temperature 90
_diffrn_measured_fraction_theta_full 0.999
_diffrn_measured_fraction_theta_max 0.940
_diffrn_measurement_device_type 'CCD area detector'
_diffrn_measurement_method 'phi and omega scans'
_diffrn_radiation_monochromator graphite
_diffrn_radiation_source 'fine-focus sealed tube'
_diffrn_radiation_type MoK\a
_diffrn_radiation_wavelength 0.71073
_diffrn_reflns_av_R_equivalents 0.0288
_diffrn_reflns_av_sigmaI/netI 0.0318
_diffrn_reflns_limit_h_max 9
_diffrn_reflns_limit_h_min -8
_diffrn_reflns_limit_k_max 13
_diffrn_reflns_limit_k_min -12
_diffrn_reflns_limit_l_max 29
_diffrn_reflns_limit_l_min -24
_diffrn_reflns_number 9751
_diffrn_reflns_theta_full 25.00
_diffrn_reflns_theta_max 28.26
_diffrn_reflns_theta_min 1.81
_exptl_absorpt_coefficient_mu 0.096
_exptl_absorpt_correction_T_max 0.9810
_exptl_absorpt_correction_T_min 0.9534
_exptl_absorpt_correction_type empirical
_exptl_absorpt_process_details 'SADABS Sheldrick 1996'
_exptl_crystal_colour colourless
_exptl_crystal_density_diffrn 1.378
_exptl_crystal_density_method 'not measured'
_exptl_crystal_description prismatic
_exptl_crystal_F_000 768
_exptl_crystal_size_max 0.50
_exptl_crystal_size_mid 0.30
_exptl_crystal_size_min 0.20
_refine_diff_density_max 0.262
_refine_diff_density_min -0.184
_refine_diff_density_rms 0.036
_refine_ls_abs_structure_details 'Flack H D (1983), Acta Cryst. A39, 876-881'
_refine_ls_abs_structure_Flack 0.0(7)
_refine_ls_extinction_coef 0.0038(9)
_refine_ls_extinction_expression Fc^*^=kFc[1+0.001xFc^2^\l^3^/sin(2\q)]^-1/4^
_refine_ls_extinction_method SHELXL
_refine_ls_goodness_of_fit_ref 1.023
_refine_ls_hydrogen_treatment constr
_refine_ls_matrix_type full
_refine_ls_number_parameters 247
_refine_ls_number_reflns 3961
_refine_ls_number_restraints 0
_refine_ls_restrained_S_all 1.023
_refine_ls_R_factor_all 0.0306
_refine_ls_R_factor_gt 0.0295
_refine_ls_shift/su_max 0.000
_refine_ls_shift/su_mean 0.000
_refine_ls_structure_factor_coef Fsqd
_refine_ls_weighting_details 'calc w=1/[\s^2^(Fo^2^)+(0.0373P)^2^+0.3616P] where P=(Fo^2^+2Fc^2^)/3'
_refine_ls_weighting_scheme calc
_refine_ls_wR_factor_gt 0.0738
_refine_ls_wR_factor_ref 0.0747
_reflns_number_gt 3849
_reflns_number_total 3961
_reflns_threshold_expression >2sigma(I)
_cod_data_source_file ol800515w-file006.cif
_cod_data_source_block a0702021kka
_cod_depositor_comments
;
The following automatic conversions were performed:

'_symmetry_cell_setting' value 'Orthorhombic' changed to
'orthorhombic' according to
/home/saulius/struct/CIF-dictionaries/cif_core.dic dictionary named
'cif_core.dic' version 2.4.1 from 2010-06-29.

Automatic conversion script
Id: cif_fix_values 1715 2011-07-08 13:25:40Z adriana 
;
_cod_original_sg_symbol_H-M P2(1)2(1)2(1)
_cod_database_code 1504660

loop_
_symmetry_equiv_pos_as_xyz
'x, y, z'
'-x+1/2, -y, z+1/2'
'-x, y+1/2, -z+1/2'
'x+1/2, -y+1/2, -z'

loop_
_atom_site_label
_atom_site_type_symbol
_atom_site_fract_x
_atom_site_fract_y
_atom_site_fract_z
_atom_site_U_iso_or_equiv
_atom_site_adp_type
_atom_site_occupancy
_atom_site_symmetry_multiplicity
_atom_site_calc_flag
_atom_site_refinement_flags
O1 O 0.84079(12) 0.23637(9) 0.09169(4) 0.0228(2) Uani 1 1 d .
O3 O 0.51332(11) 0.56719(8) 0.17910(4) 0.01555(18) Uani 1 1 d .
O2 O 0.62447(12) 0.31475(9) 0.03882(4) 0.01955(19) Uani 1 1 d .
O4 O 0.21477(11) 0.39194(9) 0.21222(4) 0.02037(19) Uani 1 1 d .
N2 N 0.33383(13) 0.43059(11) 0.30452(4) 0.0177(2) Uani 1 1 d .
N1 N 0.56417(12) 0.51724(10) 0.12134(4) 0.0140(2) Uani 1 1 d .
C20 C 0.75566(16) 0.58250(12) 0.29025(6) 0.0184(2) Uani 1 1 d .
H20 H 0.8343 0.6009 0.2586 0.022 Uiso 1 1 calc R
C21 C 0.60165(15) 0.51596(11) 0.27976(5) 0.0148(2) Uani 1 1 d .
C2 C 0.48872(16) 0.41344(12) 0.03145(5) 0.0181(2) Uani 1 1 d .
H2A H 0.3935 0.3768 0.0067 0.022 Uiso 1 1 calc R
H2B H 0.5383 0.4897 0.0101 0.022 Uiso 1 1 calc R
C14 C 0.33553(15) 0.42437(11) 0.24383(5) 0.0155(2) Uani 1 1 d .
C11 C 0.61561(15) 0.34636(11) 0.19314(5) 0.0143(2) Uani 1 1 d .
H11 H 0.5252 0.2813 0.1805 0.017 Uiso 1 1 calc R
C4 C 0.26866(15) 0.55628(12) 0.07758(5) 0.0148(2) Uani 1 1 d .
C3 C 0.41311(15) 0.45909(12) 0.09034(5) 0.0148(2) Uani 1 1 d .
H3 H 0.3664 0.3829 0.1133 0.018 Uiso 1 1 calc R
C5 C 0.11308(16) 0.50666(13) 0.05366(5) 0.0187(2) Uani 1 1 d .
H5 H 0.0995 0.4149 0.0486 0.022 Uiso 1 1 calc R
C7 C -0.00317(16) 0.72459(13) 0.04553(5) 0.0192(2) Uani 1 1 d .
H7 H -0.0946 0.7822 0.0340 0.023 Uiso 1 1 calc R
C17 C 0.52054(18) 0.52830(12) 0.38422(5) 0.0209(3) Uani 1 1 d .
H17 H 0.4414 0.5097 0.4156 0.025 Uiso 1 1 calc R
C8 C 0.14900(17) 0.77396(12) 0.07058(5) 0.0195(3) Uani 1 1 d .
H8 H 0.1602 0.8655 0.0771 0.023 Uiso 1 1 calc R
C1 C 0.72520(16) 0.31597(12) 0.08758(5) 0.0169(2) Uani 1 1 d .
C16 C 0.48623(16) 0.49082(12) 0.32642(5) 0.0164(2) Uani 1 1 d .
C12 C 0.75263(16) 0.27614(12) 0.23061(5) 0.0180(2) Uani 1 1 d .
H12A H 0.7940 0.1983 0.2093 0.027 Uiso 1 1 calc R
H12B H 0.7007 0.2497 0.2686 0.027 Uiso 1 1 calc R
H12C H 0.8513 0.3352 0.2380 0.027 Uiso 1 1 calc R
C19 C 0.79384(17) 0.62231(12) 0.34836(6) 0.0216(3) Uani 1 1 d .
H19 H 0.8994 0.6680 0.3564 0.026 Uiso 1 1 calc R
C18 C 0.67803(18) 0.59526(13) 0.39426(6) 0.0224(3) Uani 1 1 d .
H18 H 0.7061 0.6228 0.4334 0.027 Uiso 1 1 calc R
C9 C 0.28546(16) 0.69040(12) 0.08618(5) 0.0172(2) Uani 1 1 d .
H9 H 0.3900 0.7251 0.1027 0.021 Uiso 1 1 calc R
C6 C -0.02110(16) 0.59046(13) 0.03735(5) 0.0203(2) Uani 1 1 d .
H6 H -0.1255 0.5561 0.0206 0.024 Uiso 1 1 calc R
C13 C 0.52203(15) 0.46414(11) 0.22332(5) 0.0142(2) Uani 1 1 d .
C10 C 0.69021(15) 0.41433(12) 0.13698(5) 0.0145(2) Uani 1 1 d .
H10 H 0.8035 0.4571 0.1479 0.017 Uiso 1 1 calc R
C15 C 0.18691(18) 0.39082(15) 0.34111(6) 0.0271(3) Uani 1 1 d .
H15A H 0.0919 0.3594 0.3156 0.041 Uiso 1 1 calc R
H15B H 0.1460 0.4657 0.3645 0.041 Uiso 1 1 calc R
H15C H 0.2236 0.3204 0.3679 0.041 Uiso 1 1 calc R

loop_
_atom_site_aniso_label
_atom_site_aniso_U_11
_atom_site_aniso_U_22
_atom_site_aniso_U_33
_atom_site_aniso_U_23
_atom_site_aniso_U_13
_atom_site_aniso_U_12
O1 0.0213(4) 0.0259(5) 0.0212(4) -0.0031(4) 0.0004(4) 0.0083(4)
O3 0.0217(4) 0.0135(4) 0.0114(4) -0.0005(3) 0.0010(3) 0.0000(3)
O2 0.0226(4) 0.0213(4) 0.0148(4) -0.0039(3) -0.0010(3) 0.0068(4)
O4 0.0161(4) 0.0237(5) 0.0213(4) -0.0038(4) -0.0008(3) -0.0040(4)
N2 0.0174(5) 0.0205(5) 0.0151(5) 0.0015(4) 0.0021(4) -0.0015(4)
N1 0.0162(5) 0.0149(5) 0.0109(4) -0.0016(4) 0.0012(3) 0.0008(4)
C20 0.0182(5) 0.0151(5) 0.0218(6) -0.0008(5) -0.0025(5) 0.0000(5)
C21 0.0174(5) 0.0123(5) 0.0147(5) -0.0001(4) -0.0020(4) 0.0018(4)
C2 0.0214(6) 0.0193(6) 0.0135(5) -0.0010(4) -0.0013(4) 0.0053(5)
C14 0.0169(5) 0.0122(5) 0.0173(5) 0.0001(4) 0.0024(4) 0.0001(4)
C11 0.0165(5) 0.0131(5) 0.0132(5) -0.0015(4) 0.0017(4) -0.0014(4)
C4 0.0160(5) 0.0166(6) 0.0117(5) 0.0009(4) 0.0018(4) 0.0006(4)
C3 0.0174(5) 0.0138(5) 0.0133(5) -0.0006(4) 0.0000(4) -0.0010(4)
C5 0.0198(6) 0.0169(6) 0.0194(6) -0.0015(5) -0.0003(5) -0.0029(5)
C7 0.0196(6) 0.0232(6) 0.0148(5) 0.0010(5) 0.0007(4) 0.0056(5)
C17 0.0278(6) 0.0202(6) 0.0147(5) 0.0016(5) 0.0006(5) 0.0058(5)
C8 0.0234(6) 0.0164(6) 0.0186(6) -0.0005(5) 0.0025(5) 0.0021(5)
C1 0.0174(5) 0.0186(6) 0.0147(5) 0.0002(4) 0.0036(4) -0.0010(5)
C16 0.0190(5) 0.0136(5) 0.0165(5) 0.0010(4) -0.0013(4) 0.0026(5)
C12 0.0210(6) 0.0171(6) 0.0160(5) 0.0009(4) -0.0006(5) 0.0031(5)
C19 0.0224(6) 0.0156(6) 0.0268(6) -0.0033(5) -0.0094(5) 0.0011(5)
C18 0.0323(7) 0.0185(6) 0.0163(6) -0.0027(5) -0.0097(5) 0.0073(5)
C9 0.0183(6) 0.0175(6) 0.0160(5) 0.0003(4) 0.0008(4) -0.0016(5)
C6 0.0169(5) 0.0263(6) 0.0177(6) -0.0016(5) -0.0008(5) -0.0016(5)
C13 0.0150(5) 0.0137(5) 0.0139(5) -0.0006(4) 0.0005(4) -0.0008(4)
C10 0.0147(5) 0.0152(5) 0.0136(5) 0.0003(4) 0.0001(4) 0.0003(4)
C15 0.0235(6) 0.0351(8) 0.0226(6) 0.0023(6) 0.0078(5) -0.0054(6)

loop_
_atom_type_symbol
_atom_type_description
_atom_type_scat_dispersion_real
_atom_type_scat_dispersion_imag
_atom_type_scat_source
C C 0.0033 0.0016 'International Tables Vol C Tables 4.2.6.8 and 6.1.1.4'
H H 0.0000 0.0000 'International Tables Vol C Tables 4.2.6.8 and 6.1.1.4'
N N 0.0061 0.0033 'International Tables Vol C Tables 4.2.6.8 and 6.1.1.4'
O O 0.0106 0.0060 'International Tables Vol C Tables 4.2.6.8 and 6.1.1.4'

loop_
_geom_angle_atom_site_label_1
_geom_angle_atom_site_label_2
_geom_angle_atom_site_label_3
_geom_angle
N1 O3 C13 110.34(8)
C1 O2 C2 119.75(9)
C14 N2 C16 111.25(10)
C14 N2 C15 124.14(11)
C16 N2 C15 124.41(10)
O3 N1 C10 102.30(8)
O3 N1 C3 110.85(8)
C10 N1 C3 109.83(9)
C21 C20 C19 118.73(12)
C21 C20 H20 120.6
C19 C20 H20 120.6
C20 C21 C16 120.10(11)
C20 C21 C13 131.52(11)
C16 C21 C13 108.34(10)
O2 C2 C3 112.60(9)
O2 C2 H2A 109.1
C3 C2 H2A 109.1
O2 C2 H2B 109.1
C3 C2 H2B 109.1
H2A C2 H2B 107.8
O4 C14 N2 126.29(11)
O4 C14 C13 126.63(11)
N2 C14 C13 107.07(10)
C12 C11 C10 114.12(10)
C12 C11 C13 116.02(10)
C10 C11 C13 100.29(9)
C12 C11 H11 108.7
C10 C11 H11 108.7
C13 C11 H11 108.7
C9 C4 C5 119.27(11)
C9 C4 C3 123.57(11)
C5 C4 C3 117.11(11)
N1 C3 C4 113.43(10)
N1 C3 C2 103.78(9)
C4 C3 C2 108.28(9)
N1 C3 H3 110.4
C4 C3 H3 110.4
C2 C3 H3 110.4
C6 C5 C4 120.48(12)
C6 C5 H5 119.8
C4 C5 H5 119.8
C8 C7 C6 119.66(12)
C8 C7 H7 120.2
C6 C7 H7 120.2
C16 C17 C18 116.73(12)
C16 C17 H17 121.6
C18 C17 H17 121.6
C7 C8 C9 120.52(12)
C7 C8 H8 119.7
C9 C8 H8 119.7
O1 C1 O2 118.57(11)
O1 C1 C10 121.22(11)
O2 C1 C10 120.19(10)
C17 C16 C21 122.52(12)
C17 C16 N2 127.48(11)
C21 C16 N2 109.92(10)
C11 C12 H12A 109.5
C11 C12 H12B 109.5
H12A C12 H12B 109.5
C11 C12 H12C 109.5
H12A C12 H12C 109.5
H12B C12 H12C 109.5
C18 C19 C20 120.27(12)
C18 C19 H19 119.9
C20 C19 H19 119.9
C19 C18 C17 121.64(12)
C19 C18 H18 119.2
C17 C18 H18 119.2
C4 C9 C8 119.97(11)
C4 C9 H9 120.0
C8 C9 H9 120.0
C5 C6 C7 120.07(12)
C5 C6 H6 120.0
C7 C6 H6 120.0
O3 C13 C21 110.04(9)
O3 C13 C14 110.59(9)
C21 C13 C14 102.27(9)
O3 C13 C11 106.43(9)
C21 C13 C11 117.02(10)
C14 C13 C11 110.48(9)
N1 C10 C1 114.37(9)
N1 C10 C11 105.92(9)
C1 C10 C11 111.37(10)
N1 C10 H10 108.3
C1 C10 H10 108.3
C11 C10 H10 108.3
N2 C15 H15A 109.5
N2 C15 H15B 109.5
H15A C15 H15B 109.5
N2 C15 H15C 109.5
H15A C15 H15C 109.5
H15B C15 H15C 109.5

loop_
_geom_bond_atom_site_label_1
_geom_bond_atom_site_label_2
_geom_bond_distance
O1 C1 1.2043(15)
O3 N1 1.4491(12)
O3 C13 1.4497(14)
O2 C1 1.3405(15)
O2 C2 1.4562(14)
O4 C14 1.2116(15)
N2 C14 1.3672(16)
N2 C16 1.4067(16)
N2 C15 1.4506(16)
N1 C10 1.4686(15)
N1 C3 1.4741(15)
C20 C21 1.3798(17)
C20 C19 1.4001(17)
C20 H20 0.9500
C21 C16 1.3953(17)
C21 C13 1.5045(16)
C2 C3 1.5189(16)
C2 H2A 0.9900
C2 H2B 0.9900
C14 C13 1.5528(16)
C11 C12 1.5239(16)
C11 C10 1.5505(16)
C11 C13 1.5554(16)
C11 H11 1.0000
C4 C9 1.3893(17)
C4 C5 1.4004(17)
C4 C3 1.5123(16)
C3 H3 1.0000
C5 C6 1.3854(18)
C5 H5 0.9500
C7 C8 1.3876(18)
C7 C6 1.3889(19)
C7 H7 0.9500
C17 C16 1.3807(17)
C17 C18 1.4031(19)
C17 H17 0.9500
C8 C9 1.3928(17)
C8 H8 0.9500
C1 C10 1.5219(16)
C12 H12A 0.9800
C12 H12B 0.9800
C12 H12C 0.9800
C19 C18 1.388(2)
C19 H19 0.9500
C18 H18 0.9500
C9 H9 0.9500
C6 H6 0.9500
C10 H10 1.0000
C15 H15A 0.9800
C15 H15B 0.9800
C15 H15C 0.9800
